data_4105741
loop_
_publ_author_name
'Asa D. Melhado'
'Giovanni W. Amarante'
'Z. Jane Wang'
'Marco Luparia'
'F. Dean Toste'

_publ_section_title
;
 Gold(I)-Catalyzed Diastereo- and Enantioselective 1,3-Dipolar
 Cycloaddition and Mannich Reactions of Azlactones
;
_journal_name_full 'Journal of the American Chemical Society'
_journal_page_first 3517
_journal_page_last 3527
_journal_paper_doi 10.1021/ja1095045
_journal_volume 133
_journal_year 2011
_chemical_formula_moiety ' C49 H50 Au2 Cl2 P2 , C H2 Cl2 '
_chemical_formula_sum 'C50 H52 Au2 Cl4 P2'
_chemical_formula_weight 1250.59
_chemical_name_systematic
; 
 ? 
;
_space_group_IT_number 96
_symmetry_cell_setting tetragonal
_symmetry_space_group_name_Hall 'P 4nw 2abw'
_symmetry_space_group_name_H-M 'P 43 21 2'
_atom_sites_solution_hydrogens geom
_atom_sites_solution_primary direct
_atom_sites_solution_secondary difmap
_audit_creation_method SHELXL-97
_cell_angle_alpha 90.00
_cell_angle_beta 90.00
_cell_angle_gamma 90.00
_cell_formula_units_Z 4
_cell_length_a 13.6511(6)
_cell_length_b 13.6511(6)
_cell_length_c 26.5755(12)
_cell_measurement_reflns_used 9803
_cell_measurement_temperature 143(2)
_cell_measurement_theta_max 25.4
_cell_measurement_theta_min 2.6
_cell_volume 4952.4(4)
_computing_cell_refinement 'Bruker SAINT'
_computing_data_collection 'Bruker APEX2'
_computing_data_reduction 'Bruker SAINT'
_computing_molecular_graphics 'ORTEP3, v.2'
_computing_publication_material 'Bruker SHELXTL'
_computing_structure_refinement 'SHELXL-97 (Sheldrick, 2008)'
_computing_structure_solution 'SHELXS-97 (Sheldrick, 2008)'
_diffrn_ambient_temperature 143(2)
_diffrn_detector_area_resol_mean 8.366
_diffrn_measured_fraction_theta_full 1.000
_diffrn_measured_fraction_theta_max 1.000
_diffrn_measurement_device_type 'Bruker APEX-II CCD'
_diffrn_measurement_method '\w scans'
_diffrn_radiation_monochromator graphite
_diffrn_radiation_source 'fine-focus sealed tube'
_diffrn_radiation_type MoK\a
_diffrn_radiation_wavelength 0.71073
_diffrn_reflns_av_R_equivalents 0.0327
_diffrn_reflns_av_sigmaI/netI 0.0161
_diffrn_reflns_limit_h_max 16
_diffrn_reflns_limit_h_min -16
_diffrn_reflns_limit_k_max 16
_diffrn_reflns_limit_k_min -16
_diffrn_reflns_limit_l_max 32
_diffrn_reflns_limit_l_min -32
_diffrn_reflns_number 42424
_diffrn_reflns_theta_full 25.38
_diffrn_reflns_theta_max 25.38
_diffrn_reflns_theta_min 1.68
_exptl_absorpt_coefficient_mu 6.230
_exptl_absorpt_correction_T_max 0.4001
_exptl_absorpt_correction_T_min 0.3688
_exptl_absorpt_correction_type multi-scan
_exptl_absorpt_process_details 'Blessing, 1995'
_exptl_crystal_colour colourless
_exptl_crystal_density_diffrn 1.677
_exptl_crystal_description polyhedral
_exptl_crystal_F_000 2432
_exptl_crystal_size_max 0.20
_exptl_crystal_size_mid 0.18
_exptl_crystal_size_min 0.18
_refine_diff_density_max 0.441
_refine_diff_density_min -0.303
_refine_diff_density_rms 0.055
_refine_ls_abs_structure_details 'Flack H D (1983), Acta Cryst. A39, 876-881'
_refine_ls_abs_structure_Flack -0.021(5)
_refine_ls_extinction_method none
_refine_ls_goodness_of_fit_ref 1.030
_refine_ls_hydrogen_treatment constr
_refine_ls_matrix_type full
_refine_ls_number_parameters 272
_refine_ls_number_reflns 4552
_refine_ls_number_restraints 2
_refine_ls_restrained_S_all 1.029
_refine_ls_R_factor_all 0.0162
_refine_ls_R_factor_gt 0.0152
_refine_ls_shift/su_max 0.007
_refine_ls_shift/su_mean 0.000
_refine_ls_structure_factor_coef Fsqd
_refine_ls_weighting_details 'calc w=1/[\s^2^(Fo^2^)+(0.0300P)^2^+0.0000P] where P=(Fo^2^+2Fc^2^)/3'
_refine_ls_weighting_scheme calc
_refine_ls_wR_factor_gt 0.0413
_refine_ls_wR_factor_ref 0.0419
_reflns_number_gt 4431
_reflns_number_total 4552
_reflns_threshold_expression >2sigma(I)
_cod_data_source_file ja1095045_si_005.cif
_cod_data_source_block adm61s
_cod_database_code 4105741

loop_
_symmetry_equiv_pos_as_xyz
'x, y, z'
'-x, -y, z+1/2'
'-y+1/2, x+1/2, z+3/4'
'y+1/2, -x+1/2, z+1/4'
'-x+1/2, y+1/2, -z+3/4'
'x+1/2, -y+1/2, -z+1/4'
'y, x, -z'
'-y, -x, -z+1/2'

loop_
_atom_site_label
_atom_site_type_symbol
_atom_site_fract_x
_atom_site_fract_y
_atom_site_fract_z
_atom_site_U_iso_or_equiv
_atom_site_adp_type
_atom_site_occupancy
_atom_site_symmetry_multiplicity
_atom_site_calc_flag
_atom_site_refinement_flags
Au1 Au 0.382560(8) 0.229767(9) 0.578874(4) 0.02464(5) Uani 1 1 d .
Cl1 Cl 0.38658(7) 0.29690(8) 0.65757(3) 0.0459(2) Uani 1 1 d .
P2 P 0.40839(6) 0.16260(6) 0.50351(3) 0.02029(16) Uani 1 1 d .
C1 C 0.3223(2) 0.1644(2) 0.45086(11) 0.0209(6) Uani 1 1 d .
C2 C 0.3644(2) 0.1603(2) 0.40297(11) 0.0250(7) Uani 1 1 d .
H2A H 0.4334 0.1674 0.3999 0.030 Uiso 1 1 calc R
C3 C 0.3096(2) 0.1464(2) 0.36003(11) 0.0254(7) Uani 1 1 d .
H3A H 0.3407 0.1447 0.3281 0.030 Uiso 1 1 calc R
C4 C 0.2090(2) 0.1350(2) 0.36364(12) 0.0252(7) Uani 1 1 d .
H4A H 0.1708 0.1228 0.3344 0.030 Uiso 1 1 calc R
C5 C 0.1651(2) 0.1416(2) 0.41030(11) 0.0201(6) Uani 1 1 d .
C6 C 0.2192(2) 0.1588(2) 0.45448(10) 0.0192(6) Uani 1 1 d .
C7 C 0.1521(2) 0.1521(2) 0.5000 0.0193(9) Uani 1 2 d S
C8 C 0.0489(2) 0.1638(2) 0.47598(11) 0.0236(7) Uani 1 1 d .
H8A H -0.0004 0.1257 0.4951 0.028 Uiso 1 1 calc R
H8B H 0.0289 0.2335 0.4757 0.028 Uiso 1 1 calc R
C9 C 0.0581(2) 0.1246(2) 0.42218(11) 0.0263(7) Uani 1 1 d .
H9A H 0.0415 0.0540 0.4206 0.032 Uiso 1 1 calc R
H9B H 0.0153 0.1611 0.3987 0.032 Uiso 1 1 calc R
C10 C 0.5148(2) 0.2277(2) 0.47846(10) 0.0220(6) Uani 1 1 d .
C11 C 0.5002(2) 0.3246(2) 0.46355(12) 0.0290(7) Uani 1 1 d .
H11A H 0.4365 0.3522 0.4653 0.035 Uiso 1 1 calc R
C12 C 0.5776(3) 0.3811(3) 0.44616(13) 0.0361(8) Uani 1 1 d .
C13 C 0.6704(3) 0.3396(3) 0.44515(13) 0.0354(8) Uani 1 1 d .
H13A H 0.7242 0.3781 0.4340 0.043 Uiso 1 1 calc R
C14 C 0.6872(2) 0.2426(3) 0.46003(12) 0.0303(8) Uani 1 1 d .
C15 C 0.6083(2) 0.1872(2) 0.47645(11) 0.0259(7) Uani 1 1 d .
H15A H 0.6181 0.1211 0.4864 0.031 Uiso 1 1 calc R
C16 C 0.5605(3) 0.4847(3) 0.42935(17) 0.0572(12) Uani 1 1 d .
H16A H 0.4900 0.4985 0.4295 0.086 Uiso 1 1 calc R
H16B H 0.5863 0.4933 0.3952 0.086 Uiso 1 1 calc R
H16C H 0.5939 0.5297 0.4524 0.086 Uiso 1 1 calc R
C17 C 0.7889(3) 0.2003(3) 0.45874(16) 0.0469(10) Uani 1 1 d .
H17A H 0.7889 0.1402 0.4385 0.070 Uiso 1 1 calc R
H17B H 0.8101 0.1851 0.4931 0.070 Uiso 1 1 calc R
H17C H 0.8339 0.2480 0.4438 0.070 Uiso 1 1 calc R
C18 C 0.4467(2) 0.0350(2) 0.50941(12) 0.0242(7) Uani 1 1 d .
C19 C 0.4805(2) 0.0018(3) 0.55612(12) 0.0282(7) Uani 1 1 d .
H19A H 0.4794 0.0446 0.5843 0.034 Uiso 1 1 calc R
C20 C 0.5152(3) -0.0923(3) 0.56166(12) 0.0353(8) Uani 1 1 d .
C21 C 0.5182(3) -0.1530(2) 0.52036(13) 0.0345(8) Uani 1 1 d .
H21A H 0.5446 -0.2170 0.5240 0.041 Uiso 1 1 calc R
C22 C 0.4836(3) -0.1238(3) 0.47343(12) 0.0328(8) Uani 1 1 d .
C23 C 0.4472(2) -0.0285(2) 0.46877(12) 0.0293(8) Uani 1 1 d .
H23A H 0.4224 -0.0070 0.4372 0.035 Uiso 1 1 calc R
C24 C 0.5506(4) -0.1286(3) 0.61268(14) 0.0580(13) Uani 1 1 d .
H24A H 0.5277 -0.1958 0.6181 0.087 Uiso 1 1 calc R
H24B H 0.5245 -0.0861 0.6392 0.087 Uiso 1 1 calc R
H24C H 0.6223 -0.1271 0.6136 0.087 Uiso 1 1 calc R
C25 C 0.4852(4) -0.1919(3) 0.42914(15) 0.0532(11) Uani 1 1 d .
H25A H 0.5068 -0.2569 0.4401 0.080 Uiso 1 1 calc R
H25B H 0.5305 -0.1666 0.4036 0.080 Uiso 1 1 calc R
H25C H 0.4192 -0.1966 0.4148 0.080 Uiso 1 1 calc R
Cl3 Cl 0.7003(9) 0.4503(10) 0.1965(4) 0.291(5) Uiso 0.470(6) 1 d P
Cl4 Cl 0.607(2) 0.371(2) 0.2227(9) 0.291(5) Uiso 0.237(10) 1 d P
Cl5 Cl 0.6829(18) 0.3254(17) 0.2016(8) 0.291(5) Uiso 0.295(9) 1 d P
C28 C 0.706(6) 0.411(6) 0.260(3) 0.291(5) Uiso 0.32(2) 1 d P
C27 C 0.709(5) 0.291(5) 0.2500 0.291(5) Uiso 0.36(4) 2 d SP

loop_
_atom_site_aniso_label
_atom_site_aniso_U_11
_atom_site_aniso_U_22
_atom_site_aniso_U_33
_atom_site_aniso_U_23
_atom_site_aniso_U_13
_atom_site_aniso_U_12
Au1 0.02078(7) 0.03360(8) 0.01954(6) -0.00502(5) 0.00054(5) -0.00086(5)
Cl1 0.0300(4) 0.0797(7) 0.0281(4) -0.0245(4) -0.0009(4) -0.0014(4)
P2 0.0202(4) 0.0225(4) 0.0182(4) 0.0000(3) 0.0007(3) -0.0008(3)
C1 0.0254(17) 0.0197(15) 0.0177(14) -0.0017(12) -0.0024(12) 0.0013(13)
C2 0.0272(17) 0.0248(15) 0.0230(15) 0.0008(12) 0.0024(13) 0.0021(13)
C3 0.0358(18) 0.0264(17) 0.0141(14) -0.0009(12) 0.0045(13) 0.0021(14)
C4 0.0327(18) 0.0218(16) 0.0212(15) -0.0024(12) -0.0044(13) 0.0024(13)
C5 0.0269(15) 0.0132(14) 0.0202(16) 0.0002(11) -0.0027(12) 0.0001(12)
C6 0.0231(15) 0.0165(14) 0.0179(14) 0.0010(11) -0.0021(12) -0.0002(12)
C7 0.0186(13) 0.0186(13) 0.021(2) 0.0023(12) -0.0023(12) -0.0004(17)
C8 0.0195(15) 0.0273(16) 0.0240(16) 0.0014(13) -0.0013(12) -0.0016(13)
C9 0.0268(16) 0.0250(15) 0.0271(15) -0.0016(14) -0.0104(13) -0.0023(13)
C10 0.0227(15) 0.0263(15) 0.0169(14) -0.0005(13) -0.0001(12) -0.0011(13)
C11 0.0232(16) 0.0313(18) 0.0325(17) 0.0009(14) -0.0023(14) 0.0029(14)
C12 0.0380(19) 0.0362(19) 0.0341(19) 0.0099(16) -0.0032(15) -0.0073(17)
C13 0.0253(18) 0.048(2) 0.0332(19) 0.0101(17) -0.0006(15) -0.0111(16)
C14 0.0194(15) 0.049(2) 0.0223(16) -0.0021(15) -0.0033(12) -0.0032(15)
C15 0.0288(17) 0.0306(17) 0.0183(15) 0.0017(13) -0.0010(13) 0.0007(14)
C16 0.053(3) 0.045(2) 0.074(3) 0.027(2) -0.010(2) -0.012(2)
C17 0.024(2) 0.065(3) 0.052(2) 0.002(2) 0.0015(17) -0.0012(18)
C18 0.0219(16) 0.0235(16) 0.0271(16) 0.0007(13) 0.0038(13) -0.0017(13)
C19 0.0335(19) 0.0291(17) 0.0219(16) 0.0016(14) -0.0050(14) -0.0057(15)
C20 0.045(2) 0.032(2) 0.0288(17) 0.0050(15) -0.0101(16) -0.0049(15)
C21 0.036(2) 0.0222(17) 0.045(2) 0.0060(15) -0.0115(16) 0.0001(15)
C22 0.040(2) 0.0271(18) 0.0310(17) -0.0075(15) -0.0018(15) -0.0017(15)
C23 0.0348(19) 0.0289(18) 0.0242(16) 0.0014(14) -0.0027(14) 0.0006(15)
C24 0.099(4) 0.039(2) 0.037(2) 0.0032(18) -0.027(2) 0.008(2)
C25 0.080(3) 0.035(2) 0.044(2) -0.0114(18) -0.014(2) 0.014(2)

loop_
_atom_type_symbol
_atom_type_description
_atom_type_scat_dispersion_real
_atom_type_scat_dispersion_imag
_atom_type_scat_source
C C 0.0033 0.0016 'International Tables Vol C Tables 4.2.6.8 and 6.1.1.4'
H H 0.0000 0.0000 'International Tables Vol C Tables 4.2.6.8 and 6.1.1.4'
P P 0.1023 0.0942 'International Tables Vol C Tables 4.2.6.8 and 6.1.1.4'
Cl Cl 0.1484 0.1585 'International Tables Vol C Tables 4.2.6.8 and 6.1.1.4'
Au Au -2.0133 8.8022 'International Tables Vol C Tables 4.2.6.8 and 6.1.1.4'

loop_
_geom_angle_atom_site_label_1
_geom_angle_atom_site_label_2
_geom_angle_atom_site_label_3
_geom_angle
_geom_angle_site_symmetry_1
_geom_angle_site_symmetry_3
P2 Au1 Cl1 169.49(3) . .
C18 P2 C1 105.24(15) . .
C18 P2 C10 105.51(14) . .
C1 P2 C10 103.04(13) . .
C18 P2 Au1 111.12(10) . .
C1 P2 Au1 125.47(11) . .
C10 P2 Au1 104.64(10) . .
C2 C1 C6 118.0(3) . .
C2 C1 P2 115.6(2) . .
C6 C1 P2 126.0(2) . .
C3 C2 C1 122.4(3) . .
C3 C2 H2A 118.8 . .
C1 C2 H2A 118.8 . .
C2 C3 C4 119.8(3) . .
C2 C3 H3A 120.1 . .
C4 C3 H3A 120.1 . .
C5 C4 C3 119.0(3) . .
C5 C4 H4A 120.5 . .
C3 C4 H4A 120.5 . .
C4 C5 C6 122.3(3) . .
C4 C5 C9 126.6(3) . .
C6 C5 C9 111.0(3) . .
C5 C6 C1 118.4(3) . .
C5 C6 C7 109.8(3) . .
C1 C6 C7 131.1(3) . .
C6 C7 C6 124.2(4) 7_556 .
C6 C7 C8 108.61(16) 7_556 .
C6 C7 C8 102.30(16) . .
C6 C7 C8 102.30(16) 7_556 7_556
C6 C7 C8 108.61(16) . 7_556
C8 C7 C8 110.7(3) . 7_556
C9 C8 C7 105.8(2) . .
C9 C8 H8A 110.6 . .
C7 C8 H8A 110.6 . .
C9 C8 H8B 110.6 . .
C7 C8 H8B 110.6 . .
H8A C8 H8B 108.7 . .
C5 C9 C8 102.8(2) . .
C5 C9 H9A 111.2 . .
C8 C9 H9A 111.2 . .
C5 C9 H9B 111.2 . .
C8 C9 H9B 111.2 . .
H9A C9 H9B 109.1 . .
C15 C10 C11 119.8(3) . .
C15 C10 P2 123.3(3) . .
C11 C10 P2 116.8(2) . .
C12 C11 C10 120.9(3) . .
C12 C11 H11A 119.5 . .
C10 C11 H11A 119.5 . .
C11 C12 C13 118.3(3) . .
C11 C12 C16 120.3(3) . .
C13 C12 C16 121.4(3) . .
C12 C13 C14 122.0(3) . .
C12 C13 H13A 119.0 . .
C14 C13 H13A 119.0 . .
C15 C14 C13 118.5(3) . .
C15 C14 C17 121.0(3) . .
C13 C14 C17 120.5(3) . .
C14 C15 C10 120.5(3) . .
C14 C15 H15A 119.7 . .
C10 C15 H15A 119.7 . .
C12 C16 H16A 109.5 . .
C12 C16 H16B 109.5 . .
H16A C16 H16B 109.5 . .
C12 C16 H16C 109.5 . .
H16A C16 H16C 109.5 . .
H16B C16 H16C 109.5 . .
C14 C17 H17A 109.5 . .
C14 C17 H17B 109.5 . .
H17A C17 H17B 109.5 . .
C14 C17 H17C 109.5 . .
H17A C17 H17C 109.5 . .
H17B C17 H17C 109.5 . .
C23 C18 C19 119.2(3) . .
C23 C18 P2 122.1(2) . .
C19 C18 P2 118.7(3) . .
C20 C19 C18 120.7(3) . .
C20 C19 H19A 119.7 . .
C18 C19 H19A 119.7 . .
C21 C20 C19 119.1(3) . .
C21 C20 C24 120.4(3) . .
C19 C20 C24 120.5(3) . .
C20 C21 C22 122.1(3) . .
C20 C21 H21A 118.9 . .
C22 C21 H21A 118.9 . .
C21 C22 C23 117.8(3) . .
C21 C22 C25 121.4(3) . .
C23 C22 C25 120.8(3) . .
C18 C23 C22 121.0(3) . .
C18 C23 H23A 119.5 . .
C22 C23 H23A 119.5 . .
C20 C24 H24A 109.5 . .
C20 C24 H24B 109.5 . .
H24A C24 H24B 109.5 . .
C20 C24 H24C 109.5 . .
H24A C24 H24C 109.5 . .
H24B C24 H24C 109.5 . .
C22 C25 H25A 109.5 . .
C22 C25 H25B 109.5 . .
H25A C25 H25B 109.5 . .
C22 C25 H25C 109.5 . .
H25A C25 H25C 109.5 . .
H25B C25 H25C 109.5 . .

loop_
_geom_bond_atom_site_label_1
_geom_bond_atom_site_label_2
_geom_bond_distance
_geom_bond_site_symmetry_2
Au1 P2 2.2308(8) .
Au1 Cl1 2.2841(8) .
P2 C18 1.825(3) .
P2 C1 1.827(3) .
P2 C10 1.828(3) .
C1 C2 1.398(4) .
C1 C6 1.413(4) .
C2 C3 1.377(4) .
C2 H2A 0.9500 .
C3 C4 1.386(5) .
C3 H3A 0.9500 .
C4 C5 1.380(4) .
C4 H4A 0.9500 .
C5 C6 1.406(4) .
C5 C9 1.512(4) .
C6 C7 1.520(4) .
C7 C6 1.520(4) 7_556
C7 C8 1.556(4) .
C7 C8 1.556(4) 7_556
C8 C9 1.532(4) .
C8 H8A 0.9900 .
C8 H8B 0.9900 .
C9 H9A 0.9900 .
C9 H9B 0.9900 .
C10 C15 1.392(4) .
C10 C11 1.394(5) .
C11 C12 1.387(5) .
C11 H11A 0.9500 .
C12 C13 1.389(5) .
C12 C16 1.501(5) .
C13 C14 1.400(5) .
C13 H13A 0.9500 .
C14 C15 1.387(5) .
C14 C17 1.504(5) .
C15 H15A 0.9500 .
C16 H16A 0.9800 .
C16 H16B 0.9800 .
C16 H16C 0.9800 .
C17 H17A 0.9800 .
C17 H17B 0.9800 .
C17 H17C 0.9800 .
C18 C23 1.385(5) .
C18 C19 1.399(4) .
C19 C20 1.378(5) .
C19 H19A 0.9500 .
C20 C21 1.376(5) .
C20 C24 1.522(5) .
C21 C22 1.392(5) .
C21 H21A 0.9500 .
C22 C23 1.398(5) .
C22 C25 1.500(5) .
C23 H23A 0.9500 .
C24 H24A 0.9800 .
C24 H24B 0.9800 .
C24 H24C 0.9800 .
C25 H25A 0.9800 .
C25 H25B 0.9800 .
C25 H25C 0.9800 .
Cl3 Cl5 1.73(2) .
Cl3 C28 1.77(7) .
Cl3 Cl4 1.81(3) .
Cl4 C28 1.18(7) 8_665
Cl4 Cl5 1.34(3) .
Cl4 Cl4 1.51(5) 8_665
Cl4 C28 1.76(7) .
Cl4 C27 1.92(10) .
Cl4 Cl5 2.34(3) 8_665
Cl5 C27 1.42(4) .
Cl5 C28 1.70(8) 8_665
Cl5 C28 1.96(8) .
Cl5 Cl4 2.34(3) 8_665
C28 Cl4 1.18(7) 8_665
C28 C27 1.66(9) .
C28 Cl5 1.70(8) 8_665
C27 Cl5 1.42(4) 8_665
C27 C28 1.66(9) 8_665
C27 Cl4 1.92(10) 8_665

loop_
_geom_torsion_atom_site_label_1
_geom_torsion_atom_site_label_2
_geom_torsion_atom_site_label_3
_geom_torsion_atom_site_label_4
_geom_torsion
_geom_torsion_site_symmetry_1
_geom_torsion_site_symmetry_4
Cl1 Au1 P2 C18 70.4(2) . .
Cl1 Au1 P2 C1 -161.2(2) . .
Cl1 Au1 P2 C10 -43.0(2) . .
C18 P2 C1 C2 -77.3(3) . .
C10 P2 C1 C2 33.0(3) . .
Au1 P2 C1 C2 151.9(2) . .
C18 P2 C1 C6 95.4(3) . .
C10 P2 C1 C6 -154.2(3) . .
Au1 P2 C1 C6 -35.3(3) . .
C6 C1 C2 C3 -3.2(5) . .
P2 C1 C2 C3 170.1(3) . .
C1 C2 C3 C4 -0.6(5) . .
C2 C3 C4 C5 2.5(5) . .
C3 C4 C5 C6 -0.6(4) . .
C3 C4 C5 C9 -175.6(3) . .
C4 C5 C6 C1 -3.2(4) . .
C9 C5 C6 C1 172.5(3) . .
C4 C5 C6 C7 -174.4(3) . .
C9 C5 C6 C7 1.3(3) . .
C2 C1 C6 C5 5.0(4) . .
P2 C1 C6 C5 -167.6(2) . .
C2 C1 C6 C7 173.9(3) . .
P2 C1 C6 C7 1.3(5) . .
C5 C6 C7 C6 -141.1(2) . 7_556
C1 C6 C7 C6 49.2(3) . 7_556
C5 C6 C7 C8 -18.3(3) . .
C1 C6 C7 C8 172.1(3) . .
C5 C6 C7 C8 98.9(3) . 7_556
C1 C6 C7 C8 -70.8(4) . 7_556
C6 C7 C8 C9 160.9(2) 7_556 .
C6 C7 C8 C9 28.0(3) . .
C8 C7 C8 C9 -87.5(2) 7_556 .
C4 C5 C9 C8 -168.0(3) . .
C6 C5 C9 C8 16.5(3) . .
C7 C8 C9 C5 -27.3(3) . .
C18 P2 C10 C15 -12.7(3) . .
C1 P2 C10 C15 -122.9(3) . .
Au1 P2 C10 C15 104.6(3) . .
C18 P2 C10 C11 171.0(2) . .
C1 P2 C10 C11 60.8(3) . .
Au1 P2 C10 C11 -71.7(2) . .
C15 C10 C11 C12 0.7(5) . .
P2 C10 C11 C12 177.2(3) . .
C10 C11 C12 C13 -1.6(5) . .
C10 C11 C12 C16 178.9(3) . .
C11 C12 C13 C14 1.4(6) . .
C16 C12 C13 C14 -179.1(3) . .
C12 C13 C14 C15 -0.3(5) . .
C12 C13 C14 C17 -179.6(4) . .
C13 C14 C15 C10 -0.6(5) . .
C17 C14 C15 C10 178.7(3) . .
C11 C10 C15 C14 0.4(5) . .
P2 C10 C15 C14 -175.8(2) . .
C1 P2 C18 C23 27.4(3) . .
C10 P2 C18 C23 -81.2(3) . .
Au1 P2 C18 C23 166.0(2) . .
C1 P2 C18 C19 -155.3(3) . .
C10 P2 C18 C19 96.2(3) . .
Au1 P2 C18 C19 -16.7(3) . .
C23 C18 C19 C20 1.0(5) . .
P2 C18 C19 C20 -176.4(3) . .
C18 C19 C20 C21 1.3(5) . .
C18 C19 C20 C24 -179.2(4) . .
C19 C20 C21 C22 -2.6(6) . .
C24 C20 C21 C22 177.9(4) . .
C20 C21 C22 C23 1.5(5) . .
C20 C21 C22 C25 -178.4(4) . .
C19 C18 C23 C22 -2.0(5) . .
P2 C18 C23 C22 175.3(3) . .
C21 C22 C23 C18 0.8(5) . .
C25 C22 C23 C18 -179.2(3) . .
